data_7103241
loop_
_publ_author_name
'Chen, Yunfeng'
'Liu, Yuxiu'
'Petersen, Jeffrey L'
'Shi, Xiaodong'

_publ_section_title
;
 Conformational control in the regioselective synthesis of
 N-2-substituted-1,2,3-triazoles.
;
_journal_issue 28
_journal_name_full 'Chemical communications (Cambridge, England)'
_journal_page_first 3254
_journal_page_last 3256
_journal_paper_doi 10.1039/b805328f
_journal_year 2008
_chemical_formula_sum 'C22 H19 N3 O'
_chemical_formula_weight 341.40
_chemical_name_systematic
;
?
;
_space_group_IT_number 14
_symmetry_cell_setting monoclinic
_symmetry_space_group_name_Hall '-P 2yn'
_symmetry_space_group_name_H-M 'P 1 21/n 1'
_atom_sites_solution_hydrogens geom
_atom_sites_solution_primary direct
_atom_sites_solution_secondary difmap
_audit_creation_method SHELXL-97
_cell_angle_alpha 90.00
_cell_angle_beta 110.054(1)
_cell_angle_gamma 90.00
_cell_formula_units_Z 8
_cell_length_a 18.7577(12)
_cell_length_b 10.4782(6)
_cell_length_c 19.7381(12)
_cell_measurement_reflns_used 5553
_cell_measurement_temperature 293(2)
_cell_measurement_theta_max 27.48
_cell_measurement_theta_min 2.19
_cell_volume 3644.2(4)
_computing_structure_refinement 'SHELXL-97 (Sheldrick, 1997)'
_computing_structure_solution 'SHELXS-97 (Sheldrick, 1990)'
_diffrn_ambient_temperature 293(2)
_diffrn_measured_fraction_theta_full 0.978
_diffrn_measured_fraction_theta_max 0.978
_diffrn_radiation_monochromator graphite
_diffrn_radiation_source 'fine-focus sealed tube'
_diffrn_radiation_type MoK\a
_diffrn_radiation_wavelength 0.71073
_diffrn_reflns_av_R_equivalents 0.0392
_diffrn_reflns_av_sigmaI/netI 0.0559
_diffrn_reflns_limit_h_max 24
_diffrn_reflns_limit_h_min -24
_diffrn_reflns_limit_k_max 11
_diffrn_reflns_limit_k_min -13
_diffrn_reflns_limit_l_max 25
_diffrn_reflns_limit_l_min -25
_diffrn_reflns_number 24801
_diffrn_reflns_theta_full 27.49
_diffrn_reflns_theta_max 27.49
_diffrn_reflns_theta_min 1.85
_diffrn_standards_decay_% 0
_exptl_absorpt_coefficient_mu 0.078
_exptl_absorpt_correction_type semi-empirical
_exptl_absorpt_process_details SADABS
_exptl_crystal_colour colorless
_exptl_crystal_density_diffrn 1.245
_exptl_crystal_density_method 'not measured'
_exptl_crystal_F_000 1440
_exptl_crystal_size_max 0.44
_exptl_crystal_size_mid 0.38
_exptl_crystal_size_min 0.20
_refine_diff_density_max 0.188
_refine_diff_density_min -0.188
_refine_diff_density_rms 0.047
_refine_ls_extinction_method none
_refine_ls_goodness_of_fit_ref 1.024
_refine_ls_hydrogen_treatment riding
_refine_ls_matrix_type full
_refine_ls_number_parameters 471
_refine_ls_number_reflns 8190
_refine_ls_number_restraints 0
_refine_ls_restrained_S_all 1.024
_refine_ls_R_factor_all 0.0774
_refine_ls_R_factor_gt 0.0498
_refine_ls_shift/su_max 0.000
_refine_ls_shift/su_mean 0.000
_refine_ls_structure_factor_coef Fsqd
_refine_ls_weighting_details 'calc w=1/[\s^2^(Fo^2^)+(0.0708P)^2^+0.3769P] where P=(Fo^2^+2Fc^2^)/3'
_refine_ls_weighting_scheme calc
_refine_ls_wR_factor_gt 0.1313
_refine_ls_wR_factor_ref 0.1516
_reflns_number_gt 5540
_reflns_number_total 8190
_reflns_threshold_expression >2sigma(I)
_cod_data_source_file b805328f.txt
_cod_data_source_block N-1-5a
_cod_original_sg_symbol_H-M P21/n
_cod_database_code 7103241

loop_
_symmetry_equiv_pos_as_xyz
'x, y, z'
'-x+1/2, y+1/2, -z+1/2'
'-x, -y, -z'
'x-1/2, -y-1/2, z-1/2'

loop_
_atom_site_label
_atom_site_type_symbol
_atom_site_fract_x
_atom_site_fract_y
_atom_site_fract_z
_atom_site_U_iso_or_equiv
_atom_site_adp_type
_atom_site_occupancy
_atom_site_symmetry_multiplicity
_atom_site_calc_flag
_atom_site_refinement_flags
_atom_site_disorder_assembly
_atom_site_disorder_group
O1 O 0.32469(7) 0.74329(10) 0.17121(6) 0.0550(3) Uani 1 1 d . . .
H1 H 0.2903 0.7023 0.1776 0.083 Uiso 1 1 calc R . .
O2 O 0.84503(7) 1.01086(11) 0.18800(6) 0.0592(3) Uani 1 1 d . . .
H2 H 0.8160 1.0639 0.1947 0.089 Uiso 1 1 calc R . .
N1 N 0.28758(7) 1.00682(11) 0.19222(7) 0.0480(3) Uani 1 1 d . . .
N2 N 0.25765(8) 1.10487(12) 0.21710(8) 0.0563(3) Uani 1 1 d . . .
N3 N 0.27511(8) 1.08862(12) 0.28664(8) 0.0530(3) Uani 1 1 d . . .
N4 N 0.78257(8) 0.75488(13) 0.19106(7) 0.0549(3) Uani 1 1 d . . .
N5 N 0.73976(9) 0.66595(14) 0.20739(9) 0.0660(4) Uani 1 1 d . . .
N6 N 0.75088(9) 0.67733(14) 0.27618(8) 0.0635(4) Uani 1 1 d . . .
C1 C 0.32389(8) 0.92493(13) 0.24613(8) 0.0418(3) Uani 1 1 d . . .
C2 C 0.31590(8) 0.97907(13) 0.30690(8) 0.0438(3) Uani 1 1 d . . .
C3 C 0.27410(10) 1.00227(16) 0.11464(8) 0.0541(4) Uani 1 1 d . . .
H3A H 0.3124 0.9486 0.1064 0.065 Uiso 1 1 calc R . .
H3B H 0.2798 1.0876 0.0981 0.065 Uiso 1 1 calc R . .
C4 C 0.19680(9) 0.95206(14) 0.07067(8) 0.0477(4) Uani 1 1 d . . .
C5 C 0.14236(10) 0.91975(17) 0.10013(9) 0.0595(4) Uani 1 1 d . . .
H5 H 0.1532 0.9270 0.1496 0.071 Uiso 1 1 calc R . .
C6 C 0.07199(11) 0.87679(19) 0.05672(11) 0.0693(5) Uani 1 1 d . . .
H6 H 0.0357 0.8551 0.0771 0.083 Uiso 1 1 calc R . .
C7 C 0.05521(12) 0.86580(18) -0.01638(11) 0.0702(5) Uani 1 1 d . . .
H7 H 0.0078 0.8365 -0.0455 0.084 Uiso 1 1 calc R . .
C8 C 0.10872(13) 0.89824(19) -0.04613(10) 0.0707(5) Uani 1 1 d . . .
H8 H 0.0975 0.8916 -0.0957 0.085 Uiso 1 1 calc R . .
C9 C 0.17867(11) 0.94050(17) -0.00322(10) 0.0616(4) Uani 1 1 d . . .
H9 H 0.2147 0.9618 -0.0241 0.074 Uiso 1 1 calc R . .
C10 C 0.36599(9) 0.80813(13) 0.23529(8) 0.0442(3) Uani 1 1 d . . .
H10 H 0.3725 0.7501 0.2759 0.053 Uiso 1 1 calc R . .
C11 C 0.44434(9) 0.84267(12) 0.23396(8) 0.0453(3) Uani 1 1 d . . .
C12 C 0.49984(10) 0.88346(19) 0.29646(10) 0.0678(5) Uani 1 1 d . . .
H12 H 0.4885 0.8908 0.3386 0.081 Uiso 1 1 calc R . .
C13 C 0.57189(12) 0.9135(2) 0.29759(13) 0.0844(6) Uani 1 1 d . . .
H13 H 0.6084 0.9416 0.3401 0.101 Uiso 1 1 calc R . .
C14 C 0.58950(12) 0.9019(2) 0.23611(14) 0.0804(6) Uani 1 1 d . . .
H14 H 0.6382 0.9209 0.2368 0.096 Uiso 1 1 calc R . .
C15 C 0.53524(12) 0.8624(2) 0.17371(13) 0.0758(6) Uani 1 1 d . . .
H15 H 0.5470 0.8548 0.1318 0.091 Uiso 1 1 calc R . .
C16 C 0.46279(11) 0.83339(16) 0.17248(10) 0.0597(4) Uani 1 1 d . . .
H16 H 0.4262 0.8073 0.1296 0.072 Uiso 1 1 calc R . .
C17 C 0.34674(8) 0.94340(14) 0.38369(8) 0.0452(3) Uani 1 1 d . . .
C18 C 0.34872(10) 0.81888(15) 0.40795(9) 0.0547(4) Uani 1 1 d . . .
H18 H 0.3291 0.7534 0.3750 0.066 Uiso 1 1 calc R . .
C19 C 0.37947(11) 0.79116(17) 0.48036(10) 0.0625(4) Uani 1 1 d . . .
H19 H 0.3806 0.7071 0.4959 0.075 Uiso 1 1 calc R . .
C20 C 0.40852(11) 0.88634(19) 0.52987(10) 0.0680(5) Uani 1 1 d . . .
H20 H 0.4297 0.8672 0.5787 0.082 Uiso 1 1 calc R . .
C21 C 0.40596(13) 1.0101(2) 0.50646(10) 0.0788(6) Uani 1 1 d . . .
H21 H 0.4251 1.0752 0.5398 0.095 Uiso 1 1 calc R . .
C22 C 0.37555(12) 1.03888(16) 0.43444(10) 0.0662(5) Uani 1 1 d . . .
H22 H 0.3742 1.1233 0.4195 0.079 Uiso 1 1 calc R . .
C23 C 0.82184(9) 0.82443(14) 0.24975(8) 0.0474(3) Uani 1 1 d . . .
C24 C 0.80105(9) 0.77332(15) 0.30463(9) 0.0517(4) Uani 1 1 d . . .
C25 C 0.78281(10) 0.76022(18) 0.11681(9) 0.0599(4) Uani 1 1 d . . .
H25A H 0.7962 0.6768 0.1035 0.072 Uiso 1 1 calc R . .
H25B H 0.8215 0.8200 0.1147 0.072 Uiso 1 1 calc R . .
C26 C 0.70755(10) 0.79997(16) 0.06288(9) 0.0562(4) Uani 1 1 d . . .
C27 C 0.67264(13) 0.72264(19) 0.00445(11) 0.0737(5) Uani 1 1 d . . .
H27 H 0.6945 0.6447 0.0002 0.088 Uiso 1 1 calc R . .
C28 C 0.60593(14) 0.7592(2) -0.04764(12) 0.0875(7) Uani 1 1 d . . .
H28 H 0.5830 0.7058 -0.0867 0.105 Uiso 1 1 calc R . .
C29 C 0.57320(13) 0.8733(2) -0.04233(13) 0.0844(6) Uani 1 1 d . . .
H29 H 0.5281 0.8978 -0.0778 0.101 Uiso 1 1 calc R . .
C30 C 0.60698(12) 0.9518(2) 0.01547(13) 0.0779(6) Uani 1 1 d . . .
H30 H 0.5846 1.0295 0.0192 0.093 Uiso 1 1 calc R . .
C31 C 0.67419(11) 0.91574(19) 0.06827(11) 0.0669(5) Uani 1 1 d . . .
H31 H 0.6969 0.9692 0.1073 0.080 Uiso 1 1 calc R . .
C32 C 0.87459(9) 0.93276(13) 0.25043(8) 0.0467(3) Uani 1 1 d . . .
H32 H 0.8795 0.9858 0.2927 0.056 Uiso 1 1 calc R . .
C33 C 0.95376(9) 0.89060(13) 0.25527(8) 0.0454(3) Uani 1 1 d . . .
C34 C 0.97363(10) 0.76569(15) 0.24977(10) 0.0605(4) Uani 1 1 d . . .
H34 H 0.9377 0.7014 0.2432 0.073 Uiso 1 1 calc R . .
C35 C 1.04691(11) 0.73510(18) 0.25390(12) 0.0717(5) Uani 1 1 d . . .
H35 H 1.0595 0.6505 0.2493 0.086 Uiso 1 1 calc R . .
C36 C 1.10067(11) 0.82774(19) 0.26462(11) 0.0698(5) Uani 1 1 d . . .
H36 H 1.1498 0.8066 0.2677 0.084 Uiso 1 1 calc R . .
C37 C 1.08171(11) 0.95143(19) 0.27085(12) 0.0764(6) Uani 1 1 d . . .
H37 H 1.1183 1.0150 0.2787 0.092 Uiso 1 1 calc R . .
C38 C 1.00875(11) 0.98325(15) 0.26567(11) 0.0649(5) Uani 1 1 d . . .
H38 H 0.9964 1.0684 0.2692 0.078 Uiso 1 1 calc R . .
C39 C 0.82340(10) 0.80847(15) 0.38107(9) 0.0541(4) Uani 1 1 d . . .
C40 C 0.77126(12) 0.80287(18) 0.41641(10) 0.0681(5) Uani 1 1 d . . .
H40 H 0.7220 0.7756 0.3914 0.082 Uiso 1 1 calc R . .
C41 C 0.79078(15) 0.8368(2) 0.48759(12) 0.0820(6) Uani 1 1 d . . .
H41 H 0.7549 0.8327 0.5103 0.098 Uiso 1 1 calc R . .
C42 C 0.86366(17) 0.8772(2) 0.52552(12) 0.0865(7) Uani 1 1 d . . .
H42 H 0.8767 0.9026 0.5734 0.104 Uiso 1 1 calc R . .
C43 C 0.91681(15) 0.8793(2) 0.49169(12) 0.0857(7) Uani 1 1 d . . .
H43 H 0.9664 0.9038 0.5173 0.103 Uiso 1 1 calc R . .
C44 C 0.89713(12) 0.84542(19) 0.42028(10) 0.0700(5) Uani 1 1 d . . .
H44 H 0.9335 0.8473 0.3981 0.084 Uiso 1 1 calc R . .

loop_
_atom_site_aniso_label
_atom_site_aniso_U_11
_atom_site_aniso_U_22
_atom_site_aniso_U_33
_atom_site_aniso_U_23
_atom_site_aniso_U_13
_atom_site_aniso_U_12
O1 0.0650(8) 0.0540(6) 0.0520(7) -0.0117(5) 0.0276(6) -0.0146(5)
O2 0.0677(8) 0.0580(6) 0.0614(7) 0.0155(5) 0.0343(6) 0.0156(6)
N1 0.0475(7) 0.0484(6) 0.0491(7) 0.0048(5) 0.0181(6) 0.0029(6)
N2 0.0554(8) 0.0525(7) 0.0613(9) 0.0047(6) 0.0202(7) 0.0105(6)
N3 0.0514(8) 0.0510(7) 0.0563(8) -0.0008(6) 0.0180(6) 0.0072(6)
N4 0.0526(8) 0.0620(8) 0.0514(8) 0.0006(6) 0.0193(6) -0.0059(6)
N5 0.0614(9) 0.0723(9) 0.0644(10) 0.0000(7) 0.0218(8) -0.0176(7)
N6 0.0602(9) 0.0703(9) 0.0608(9) 0.0045(7) 0.0218(7) -0.0151(7)
C1 0.0395(8) 0.0431(7) 0.0437(8) 0.0017(6) 0.0155(6) -0.0020(6)
C2 0.0408(8) 0.0438(7) 0.0482(8) -0.0036(6) 0.0170(6) -0.0001(6)
C3 0.0553(10) 0.0630(9) 0.0480(9) 0.0138(7) 0.0228(8) 0.0018(8)
C4 0.0535(9) 0.0462(7) 0.0460(8) 0.0096(6) 0.0204(7) 0.0064(7)
C5 0.0574(10) 0.0743(10) 0.0499(9) 0.0082(8) 0.0224(8) 0.0006(8)
C6 0.0573(11) 0.0823(12) 0.0732(13) 0.0082(10) 0.0286(10) -0.0023(9)
C7 0.0595(11) 0.0740(11) 0.0687(13) 0.0011(9) 0.0112(9) -0.0009(9)
C8 0.0794(14) 0.0809(12) 0.0490(10) -0.0032(9) 0.0185(10) -0.0028(10)
C9 0.0719(12) 0.0679(10) 0.0529(10) 0.0012(8) 0.0317(9) -0.0031(9)
C10 0.0545(9) 0.0398(6) 0.0418(8) -0.0012(6) 0.0212(7) -0.0013(6)
C11 0.0493(9) 0.0383(6) 0.0497(9) 0.0022(6) 0.0188(7) 0.0068(6)
C12 0.0505(10) 0.0895(13) 0.0593(11) -0.0112(9) 0.0135(8) 0.0117(9)
C13 0.0485(11) 0.1065(16) 0.0876(16) -0.0203(13) 0.0096(10) 0.0065(11)
C14 0.0493(11) 0.0806(13) 0.1127(19) 0.0024(12) 0.0296(12) 0.0028(10)
C15 0.0687(13) 0.0873(13) 0.0858(15) 0.0082(11) 0.0450(12) 0.0032(11)
C16 0.0578(10) 0.0691(10) 0.0571(10) -0.0010(8) 0.0261(8) -0.0027(8)
C17 0.0429(8) 0.0511(7) 0.0436(8) -0.0066(6) 0.0174(6) 0.0001(6)
C18 0.0647(11) 0.0533(8) 0.0480(9) -0.0070(7) 0.0217(8) -0.0104(7)
C19 0.0730(12) 0.0639(10) 0.0522(10) 0.0042(8) 0.0236(9) -0.0050(9)
C20 0.0709(12) 0.0861(12) 0.0438(9) -0.0014(9) 0.0158(9) -0.0034(10)
C21 0.0976(16) 0.0742(12) 0.0518(11) -0.0182(9) 0.0092(10) -0.0127(11)
C22 0.0840(14) 0.0530(9) 0.0546(10) -0.0102(8) 0.0148(9) -0.0038(9)
C23 0.0430(8) 0.0532(8) 0.0483(9) 0.0043(7) 0.0187(7) 0.0026(6)
C24 0.0472(9) 0.0569(8) 0.0528(9) 0.0086(7) 0.0193(7) -0.0018(7)
C25 0.0588(10) 0.0724(10) 0.0519(10) -0.0040(8) 0.0232(8) 0.0019(8)
C26 0.0550(10) 0.0664(9) 0.0504(9) -0.0002(8) 0.0224(8) -0.0067(8)
C27 0.0781(14) 0.0714(11) 0.0657(12) -0.0074(9) 0.0171(10) -0.0093(10)
C28 0.0809(15) 0.1013(16) 0.0663(14) -0.0101(12) 0.0072(11) -0.0119(13)
C29 0.0627(13) 0.1132(17) 0.0694(14) 0.0167(13) 0.0123(10) -0.0035(13)
C30 0.0627(12) 0.0873(13) 0.0893(15) 0.0132(12) 0.0334(11) 0.0103(11)
C31 0.0575(11) 0.0762(11) 0.0709(12) -0.0063(9) 0.0273(9) -0.0012(9)
C32 0.0526(9) 0.0449(7) 0.0479(8) 0.0032(6) 0.0241(7) 0.0016(6)
C33 0.0481(8) 0.0455(7) 0.0454(8) 0.0007(6) 0.0197(7) -0.0011(6)
C34 0.0521(10) 0.0473(8) 0.0796(12) -0.0036(8) 0.0195(9) -0.0018(7)
C35 0.0607(12) 0.0585(9) 0.0934(15) -0.0033(9) 0.0231(10) 0.0129(9)
C36 0.0492(10) 0.0837(12) 0.0810(14) 0.0087(10) 0.0279(9) 0.0068(9)
C37 0.0568(11) 0.0711(11) 0.1068(17) 0.0078(11) 0.0349(11) -0.0126(9)
C38 0.0604(11) 0.0483(8) 0.0917(14) -0.0037(8) 0.0332(10) -0.0067(8)
C39 0.0575(10) 0.0559(8) 0.0519(9) 0.0107(7) 0.0223(8) 0.0006(7)
C40 0.0710(12) 0.0801(11) 0.0608(11) 0.0108(9) 0.0324(10) 0.0009(10)
C41 0.1048(18) 0.0894(14) 0.0669(13) 0.0107(11) 0.0489(13) 0.0073(13)
C42 0.132(2) 0.0749(12) 0.0543(12) 0.0070(10) 0.0339(14) -0.0056(13)
C43 0.0919(16) 0.0931(14) 0.0587(12) 0.0108(11) 0.0085(11) -0.0234(13)
C44 0.0675(12) 0.0865(12) 0.0555(11) 0.0099(9) 0.0206(9) -0.0098(10)

loop_
_atom_type_symbol
_atom_type_description
_atom_type_scat_dispersion_real
_atom_type_scat_dispersion_imag
_atom_type_scat_source
C C 0.0033 0.0016 'International Tables Vol C Tables 4.2.6.8 and 6.1.1.4'
H H 0.0000 0.0000 'International Tables Vol C Tables 4.2.6.8 and 6.1.1.4'
N N 0.0061 0.0033 'International Tables Vol C Tables 4.2.6.8 and 6.1.1.4'
O O 0.0106 0.0060 'International Tables Vol C Tables 4.2.6.8 and 6.1.1.4'

loop_
_geom_angle_atom_site_label_1
_geom_angle_atom_site_label_2
_geom_angle_atom_site_label_3
_geom_angle
_geom_angle_site_symmetry_1
_geom_angle_site_symmetry_3
_geom_angle_publ_flag
N2 N1 C1 110.98(12) . . ?
N2 N1 C3 117.62(12) . . ?
C1 N1 C3 131.35(13) . . ?
N3 N2 N1 107.38(12) . . ?
N2 N3 C2 109.35(12) . . ?
N5 N4 C23 111.34(13) . . ?
N5 N4 C25 118.29(14) . . ?
C23 N4 C25 130.32(14) . . ?
N6 N5 N4 106.94(13) . . ?
N5 N6 C24 109.75(13) . . ?
N1 C1 C2 104.30(12) . . ?
N1 C1 C10 123.24(12) . . ?
C2 C1 C10 132.34(13) . . ?
N3 C2 C1 107.98(13) . . ?
N3 C2 C17 119.94(13) . . ?
C1 C2 C17 131.93(13) . . ?
N1 C3 C4 113.62(12) . . ?
C5 C4 C9 118.21(16) . . ?
C5 C4 C3 123.25(14) . . ?
C9 C4 C3 118.52(14) . . ?
C4 C5 C6 120.48(17) . . ?
C7 C6 C5 120.40(18) . . ?
C8 C7 C6 119.53(19) . . ?
C7 C8 C9 120.24(18) . . ?
C8 C9 C4 121.13(17) . . ?
O1 C10 C1 111.34(12) . . ?
O1 C10 C11 109.61(11) . . ?
C1 C10 C11 111.37(11) . . ?
C16 C11 C12 118.01(16) . . ?
C16 C11 C10 122.35(14) . . ?
C12 C11 C10 119.63(14) . . ?
C13 C12 C11 121.25(19) . . ?
C14 C13 C12 119.9(2) . . ?
C15 C14 C13 119.7(2) . . ?
C14 C15 C16 120.4(2) . . ?
C11 C16 C15 120.78(18) . . ?
C18 C17 C22 118.14(15) . . ?
C18 C17 C2 123.30(13) . . ?
C22 C17 C2 118.57(14) . . ?
C19 C18 C17 120.63(15) . . ?
C20 C19 C18 120.60(17) . . ?
C19 C20 C21 119.20(17) . . ?
C22 C21 C20 120.74(17) . . ?
C21 C22 C17 120.68(17) . . ?
N4 C23 C24 104.23(14) . . ?
N4 C23 C32 125.31(13) . . ?
C24 C23 C32 130.46(15) . . ?
N6 C24 C23 107.75(15) . . ?
N6 C24 C39 121.56(14) . . ?
C23 C24 C39 130.69(15) . . ?
N4 C25 C26 113.14(14) . . ?
C27 C26 C31 118.80(18) . . ?
C27 C26 C25 119.36(17) . . ?
C31 C26 C25 121.75(16) . . ?
C28 C27 C26 120.8(2) . . ?
C29 C28 C27 120.3(2) . . ?
C28 C29 C30 119.8(2) . . ?
C29 C30 C31 120.2(2) . . ?
C30 C31 C26 119.98(19) . . ?
O2 C32 C23 111.50(13) . . ?
O2 C32 C33 107.67(12) . . ?
C23 C32 C33 114.01(12) . . ?
C34 C33 C38 118.19(15) . . ?
C34 C33 C32 123.83(14) . . ?
C38 C33 C32 117.98(13) . . ?
C33 C34 C35 120.37(16) . . ?
C36 C35 C34 120.68(17) . . ?
C37 C36 C35 119.34(18) . . ?
C36 C37 C38 120.50(18) . . ?
C37 C38 C33 120.91(16) . . ?
C40 C39 C44 118.16(18) . . ?
C40 C39 C24 120.37(17) . . ?
C44 C39 C24 121.46(16) . . ?
C41 C40 C39 121.3(2) . . ?
C40 C41 C42 120.1(2) . . ?
C43 C42 C41 119.3(2) . . ?
C44 C43 C42 120.5(2) . . ?
C43 C44 C39 120.62(19) . . ?

loop_
_geom_bond_atom_site_label_1
_geom_bond_atom_site_label_2
_geom_bond_distance
_geom_bond_site_symmetry_2
_geom_bond_publ_flag
O1 C10 1.4105(18) . ?
O2 C32 1.4237(18) . ?
N1 N2 1.3421(18) . ?
N1 C1 1.3548(18) . ?
N1 C3 1.465(2) . ?
N2 N3 1.3084(19) . ?
N3 C2 1.3613(19) . ?
N4 N5 1.3397(19) . ?
N4 C23 1.353(2) . ?
N4 C25 1.468(2) . ?
N5 N6 1.307(2) . ?
N6 C24 1.360(2) . ?
C1 C2 1.381(2) . ?
C1 C10 1.5111(19) . ?
C2 C17 1.473(2) . ?
C3 C4 1.506(2) . ?
C4 C5 1.379(2) . ?
C4 C9 1.385(2) . ?
C5 C6 1.380(3) . ?
C6 C7 1.372(3) . ?
C7 C8 1.368(3) . ?
C8 C9 1.369(3) . ?
C10 C11 1.523(2) . ?
C11 C16 1.374(2) . ?
C11 C12 1.381(2) . ?
C12 C13 1.380(3) . ?
C13 C14 1.368(3) . ?
C14 C15 1.366(3) . ?
C15 C16 1.385(3) . ?
C17 C18 1.386(2) . ?
C17 C22 1.388(2) . ?
C18 C19 1.376(2) . ?
C19 C20 1.372(3) . ?
C20 C21 1.372(3) . ?
C21 C22 1.371(3) . ?
C23 C24 1.379(2) . ?
C23 C32 1.503(2) . ?
C24 C39 1.468(2) . ?
C25 C26 1.506(2) . ?
C26 C27 1.377(3) . ?
C26 C31 1.386(3) . ?
C27 C28 1.374(3) . ?
C28 C29 1.365(3) . ?
C29 C30 1.373(3) . ?
C30 C31 1.385(3) . ?
C32 C33 1.521(2) . ?
C33 C34 1.375(2) . ?
C33 C38 1.380(2) . ?
C34 C35 1.386(3) . ?
C35 C36 1.363(3) . ?
C36 C37 1.361(3) . ?
C37 C38 1.378(3) . ?
C39 C40 1.384(2) . ?
C39 C44 1.388(3) . ?
C40 C41 1.372(3) . ?
C41 C42 1.381(3) . ?
C42 C43 1.377(4) . ?
C43 C44 1.376(3) . ?
